data_7037841
loop_
_publ_author_name
'Mosaferi, Eliar'
'Pan, Li'
'Wang, Tongen'
'Sun, Yunshan'
'Pranckevicius, Conor'
'Stephan, Douglas W.'

_publ_section_title
;
 Preparation and reactivity of a Ru(0) phosphino-carbene complex.
;
_journal_issue 4
_journal_name_full 'Dalton transactions (Cambridge, England : 2003)'
_journal_page_first 1354
_journal_page_last 1358
_journal_paper_doi 10.1039/c5dt04337a
_journal_volume 45
_journal_year 2016
_chemical_formula_sum 'C53 H61 N2 O2 P3 Ru'
_chemical_formula_weight 952.02
_chemical_name_systematic
; 
 ? 
;
_space_group_IT_number 146
_symmetry_cell_setting trigonal
_symmetry_space_group_name_Hall 'R 3'
_symmetry_space_group_name_H-M 'R 3 :H'
_atom_sites_solution_hydrogens geom
_atom_sites_solution_primary direct
_atom_sites_solution_secondary difmap
_audit_creation_method SHELXL-97
_audit_update_record
;
2015-07-19 deposited with the CCDC.
2016-01-05 downloaded from the CCDC.
;
_cell_angle_alpha 90.00
_cell_angle_beta 90.00
_cell_angle_gamma 120.00
_cell_formula_units_Z 9
_cell_length_a 35.628(4)
_cell_length_b 35.628(4)
_cell_length_c 10.4061(10)
_cell_measurement_temperature 149(2)
_cell_volume 11439(2)
_computing_structure_refinement 'SHELXL-97 (Sheldrick, 2008)'
_computing_structure_solution 'SHELXS-97 (Sheldrick, 2008)'
_diffrn_ambient_temperature 149(2)
_diffrn_measured_fraction_theta_full 0.998
_diffrn_measured_fraction_theta_max 0.998
_diffrn_measurement_device_type kappa
_diffrn_radiation_monochromator graphite
_diffrn_radiation_source 'fine-focus sealed tube'
_diffrn_radiation_type MoK\a
_diffrn_radiation_wavelength 0.71073
_diffrn_reflns_av_R_equivalents 0.0976
_diffrn_reflns_av_sigmaI/netI 0.1682
_diffrn_reflns_limit_h_max 44
_diffrn_reflns_limit_h_min -46
_diffrn_reflns_limit_k_max 46
_diffrn_reflns_limit_k_min -38
_diffrn_reflns_limit_l_max 13
_diffrn_reflns_limit_l_min -11
_diffrn_reflns_number 22160
_diffrn_reflns_theta_full 27.51
_diffrn_reflns_theta_max 27.51
_diffrn_reflns_theta_min 1.98
_exptl_absorpt_coefficient_mu 0.442
_exptl_absorpt_correction_T_max 0.7456
_exptl_absorpt_correction_T_min 0.6032
_exptl_absorpt_correction_type multi-scan
_exptl_absorpt_process_details sadabs
_exptl_crystal_colour red
_exptl_crystal_density_diffrn 1.244
_exptl_crystal_density_method 'not measured'
_exptl_crystal_description block
_exptl_crystal_F_000 4482
_exptl_crystal_size_max 0.12
_exptl_crystal_size_mid 0.12
_exptl_crystal_size_min 0.05
_platon_squeeze_details
;During the refinement of the structure, electron density 
peaks were located that were believed to be highly disordered 
tetrahydrofuran molecules. Attempts 
made to model the solvent molecule were not successful. 
The SQUEEZE option in PLATON (Spek, 2003) indicated there were three 
large solvent cavities of 217 A3 in the unit cell. 
In the final cycles of refinement, 
this contribution (75 electrons per void) to the electron density was 
removed from the observed  data. The density, the F(000) value, 
the molecular weight and the formula are given taking into 
account the results obtained with the SQUEEZE option PLATON 
(Spek, 2009).
;
_refine_diff_density_max 0.745
_refine_diff_density_min -0.510
_refine_diff_density_rms 0.109
_refine_ls_abs_structure_details 'Flack H D (1983), Acta Cryst. A39, 876-881'
_refine_ls_abs_structure_Flack -0.02(4)
_refine_ls_extinction_method none
_refine_ls_goodness_of_fit_ref 0.935
_refine_ls_hydrogen_treatment constr
_refine_ls_matrix_type full
_refine_ls_number_parameters 526
_refine_ls_number_reflns 9852
_refine_ls_number_restraints 1
_refine_ls_restrained_S_all 0.935
_refine_ls_R_factor_all 0.1195
_refine_ls_R_factor_gt 0.0679
_refine_ls_shift/su_max 0.001
_refine_ls_shift/su_mean 0.000
_refine_ls_structure_factor_coef Fsqd
_refine_ls_weighting_details 'calc w=1/[\s^2^(Fo^2^)+(0.0515P)^2^+0.0000P] where P=(Fo^2^+2Fc^2^)/3'
_refine_ls_weighting_scheme calc
_refine_ls_wR_factor_gt 0.1200
_refine_ls_wR_factor_ref 0.1342
_reflns_number_gt 6172
_reflns_number_total 9852
_reflns_threshold_expression >2sigma(I)
_cod_data_source_file c5dt04337a2.cif
_cod_data_source_block lp002_0m
_cod_depositor_comments 'Adding full bibliography for 7037841--7037844.cif.'
_cod_original_cell_volume 11440(2)
_cod_original_sg_symbol_H-M R3
_cod_database_code 7037841
_platon_squeeze_void_probe_radius 1.20

loop_
_symmetry_equiv_pos_as_xyz
'x, y, z'
'-y, x-y, z'
'-x+y, -x, z'
'x+2/3, y+1/3, z+1/3'
'-y+2/3, x-y+1/3, z+1/3'
'-x+y+2/3, -x+1/3, z+1/3'
'x+1/3, y+2/3, z+2/3'
'-y+1/3, x-y+2/3, z+2/3'
'-x+y+1/3, -x+2/3, z+2/3'

loop_
_atom_site_label
_atom_site_type_symbol
_atom_site_fract_x
_atom_site_fract_y
_atom_site_fract_z
_atom_site_U_iso_or_equiv
_atom_site_adp_type
_atom_site_occupancy
_atom_site_symmetry_multiplicity
_atom_site_calc_flag
_atom_site_refinement_flags
_atom_site_disorder_assembly
_atom_site_disorder_group
Ru1 Ru -0.519882(18) -0.451848(18) -0.64899(4) 0.01628(13) Uani 1 1 d . . .
P2 P -0.47585(6) -0.48180(6) -0.61882(16) 0.0160(4) Uani 1 1 d . . .
P1 P -0.59336(6) -0.49818(6) -0.62357(17) 0.0179(4) Uani 1 1 d . . .
P3 P -0.49156(7) -0.38259(6) -0.74476(18) 0.0217(4) Uani 1 1 d . . .
O1 O -0.50524(18) -0.42029(19) -0.3740(5) 0.0395(16) Uani 1 1 d . . .
N1 N -0.5094(2) -0.4106(2) -0.8900(5) 0.0252(15) Uani 1 1 d . . .
N2 N -0.53459(19) -0.4750(2) -0.9679(5) 0.0222(14) Uani 1 1 d . . .
C19 C -0.4168(2) -0.4467(2) -0.5878(7) 0.0220(17) Uani 1 1 d . . .
C20 C -0.3851(3) -0.4513(3) -0.6456(7) 0.0280(19) Uani 1 1 d . . .
H20 H -0.3927 -0.4736 -0.7071 0.034 Uiso 1 1 calc R . .
C35 C -0.4880(3) -0.5845(3) -0.8365(7) 0.033(2) Uani 1 1 d . . .
H35 H -0.4975 -0.6143 -0.8248 0.040 Uiso 1 1 calc R . .
C21 C -0.3418(3) -0.4237(3) -0.6160(7) 0.034(2) Uani 1 1 d . . .
H21 H -0.3203 -0.4279 -0.6566 0.040 Uiso 1 1 calc R . .
C22 C -0.3293(2) -0.3903(3) -0.5288(7) 0.035(2) Uani 1 1 d . . .
H22 H -0.2997 -0.3714 -0.5089 0.042 Uiso 1 1 calc R . .
C23 C -0.3612(3) -0.3856(3) -0.4728(7) 0.029(2) Uani 1 1 d . . .
H23 H -0.3536 -0.3625 -0.4140 0.035 Uiso 1 1 calc R . .
C24 C -0.4036(3) -0.4132(3) -0.4989(7) 0.0259(19) Uani 1 1 d . . .
H24 H -0.4250 -0.4096 -0.4552 0.031 Uiso 1 1 calc R . .
C31 C -0.4739(2) -0.5162(2) -0.7482(6) 0.0192(16) Uani 1 1 d . . .
C36 C -0.4886(2) -0.5601(2) -0.7350(7) 0.0189(17) Uani 1 1 d . . .
H36 H -0.4993 -0.5736 -0.6541 0.023 Uiso 1 1 calc R . .
C34 C -0.4735(2) -0.5656(3) -0.9550(7) 0.033(2) Uani 1 1 d . . .
H34 H -0.4734 -0.5825 -1.0254 0.040 Uiso 1 1 calc R . .
C33 C -0.4593(2) -0.5225(2) -0.9715(7) 0.0233(17) Uani 1 1 d . . .
H33 H -0.4496 -0.5096 -1.0536 0.028 Uiso 1 1 calc R . .
C32 C -0.4591(2) -0.4976(2) -0.8693(7) 0.0245(18) Uani 1 1 d . . .
H32 H -0.4488 -0.4675 -0.8814 0.029 Uiso 1 1 calc R . .
C25 C -0.4878(2) -0.5191(2) -0.4792(6) 0.0185(16) Uani 1 1 d . . .
C26 C -0.5291(3) -0.5396(2) -0.4273(6) 0.0287(19) Uani 1 1 d . . .
H26 H -0.5495 -0.5318 -0.4564 0.034 Uiso 1 1 calc R . .
C27 C -0.5411(3) -0.5711(3) -0.3343(7) 0.038(2) Uani 1 1 d . . .
H27 H -0.5695 -0.5846 -0.2990 0.046 Uiso 1 1 calc R . .
C28 C -0.5121(3) -0.5827(3) -0.2935(8) 0.040(2) Uani 1 1 d . . .
H28 H -0.5208 -0.6055 -0.2328 0.049 Uiso 1 1 calc R . .
C29 C -0.4708(3) -0.5620(3) -0.3388(7) 0.035(2) Uani 1 1 d . . .
H29 H -0.4504 -0.5696 -0.3079 0.042 Uiso 1 1 calc R . .
C30 C -0.4583(3) -0.5292(3) -0.4314(7) 0.0298(19) Uani 1 1 d . . .
H30 H -0.4292 -0.5140 -0.4609 0.036 Uiso 1 1 calc R . .
C7 C -0.6331(2) -0.4855(2) -0.6987(7) 0.0220(17) Uani 1 1 d . . .
C8 C -0.6583(3) -0.4728(3) -0.6361(8) 0.0287(19) Uani 1 1 d . . .
H8 H -0.6580 -0.4725 -0.5448 0.034 Uiso 1 1 calc R . .
C9 C -0.6844(3) -0.4604(3) -0.6994(8) 0.038(2) Uani 1 1 d . . .
H9 H -0.7016 -0.4517 -0.6521 0.045 Uiso 1 1 calc R . .
C10 C -0.6853(3) -0.4607(3) -0.8307(9) 0.045(2) Uani 1 1 d . . .
H10 H -0.7030 -0.4520 -0.8752 0.054 Uiso 1 1 calc R . .
C11 C -0.6605(3) -0.4735(3) -0.8977(8) 0.044(2) Uani 1 1 d . . .
H11 H -0.6614 -0.4739 -0.9889 0.053 Uiso 1 1 calc R . .
C12 C -0.6341(3) -0.4860(3) -0.8344(7) 0.034(2) Uani 1 1 d . . .
H12 H -0.6170 -0.4947 -0.8818 0.041 Uiso 1 1 calc R . .
C13 C -0.6188(2) -0.5549(2) -0.6828(6) 0.0186(16) Uani 1 1 d . . .
C14 C -0.6636(2) -0.5813(2) -0.6993(7) 0.0282(19) Uani 1 1 d . . .
H14 H -0.6825 -0.5704 -0.6805 0.034 Uiso 1 1 calc R . .
C15 C -0.6805(3) -0.6235(3) -0.7432(7) 0.0298(19) Uani 1 1 d . . .
H15 H -0.7109 -0.6412 -0.7543 0.036 Uiso 1 1 calc R . .
C16 C -0.6535(3) -0.6405(3) -0.7714(7) 0.035(2) Uani 1 1 d . . .
H16 H -0.6652 -0.6692 -0.8030 0.042 Uiso 1 1 calc R . .
C17 C -0.6100(3) -0.6149(3) -0.7526(7) 0.033(2) Uani 1 1 d . . .
H17 H -0.5913 -0.6260 -0.7703 0.040 Uiso 1 1 calc R . .
C18 C -0.5928(2) -0.5729(2) -0.7079(6) 0.0245(18) Uani 1 1 d . . .
H18 H -0.5625 -0.5559 -0.6942 0.029 Uiso 1 1 calc R . .
C1 C -0.6133(2) -0.5085(2) -0.4532(6) 0.0235(18) Uani 1 1 d . . .
C6 C -0.6065(2) -0.4743(3) -0.3767(7) 0.0269(19) Uani 1 1 d . . .
H6 H -0.5920 -0.4457 -0.4108 0.032 Uiso 1 1 calc R . .
C5 C -0.6207(3) -0.4810(3) -0.2502(8) 0.041(2) Uani 1 1 d . . .
H5 H -0.6160 -0.4570 -0.1986 0.050 Uiso 1 1 calc R . .
C4 C -0.6420(3) -0.5227(3) -0.1980(7) 0.045(3) Uani 1 1 d . . .
H4 H -0.6524 -0.5275 -0.1121 0.054 Uiso 1 1 calc R . .
C3 C -0.6474(3) -0.5566(3) -0.2748(7) 0.033(2) Uani 1 1 d . . .
H3 H -0.6608 -0.5851 -0.2403 0.040 Uiso 1 1 calc R . .
C2 C -0.6336(2) -0.5499(2) -0.3993(7) 0.0242(18) Uani 1 1 d . . .
H2 H -0.6380 -0.5739 -0.4503 0.029 Uiso 1 1 calc R . .
C41 C -0.4318(2) -0.3446(2) -0.7755(7) 0.0239(18) Uani 1 1 d . . .
C44 C -0.4142(2) -0.3730(2) -0.8323(7) 0.0273(19) Uani 1 1 d . . .
H44A H -0.4262 -0.4002 -0.7842 0.041 Uiso 1 1 calc R . .
H44B H -0.3825 -0.3575 -0.8260 0.041 Uiso 1 1 calc R . .
H44C H -0.4227 -0.3793 -0.9228 0.041 Uiso 1 1 calc R . .
C43 C -0.4102(3) -0.3270(3) -0.6481(7) 0.031(2) Uani 1 1 d . . .
H43A H -0.4192 -0.3071 -0.6142 0.047 Uiso 1 1 calc R . .
H43B H -0.3787 -0.3115 -0.6593 0.047 Uiso 1 1 calc R . .
H43C H -0.4187 -0.3511 -0.5877 0.047 Uiso 1 1 calc R . .
C42 C -0.4202(3) -0.3071(2) -0.8704(7) 0.0268(18) Uani 1 1 d . . .
H42A H -0.4352 -0.3189 -0.9522 0.040 Uiso 1 1 calc R . .
H42B H -0.3888 -0.2912 -0.8849 0.040 Uiso 1 1 calc R . .
H42C H -0.4293 -0.2875 -0.8345 0.040 Uiso 1 1 calc R . .
C37 C -0.5190(3) -0.3493(3) -0.7366(8) 0.039(2) Uani 1 1 d . . .
C40 C -0.5664(3) -0.3803(3) -0.6963(10) 0.056(3) Uani 1 1 d . . .
H40A H -0.5812 -0.4020 -0.7638 0.084 Uiso 1 1 calc R . .
H40B H -0.5813 -0.3638 -0.6834 0.084 Uiso 1 1 calc R . .
H40C H -0.5669 -0.3949 -0.6160 0.084 Uiso 1 1 calc R . .
C39 C -0.5203(3) -0.3273(3) -0.8664(10) 0.064(3) Uani 1 1 d . . .
H39A H -0.4909 -0.3047 -0.8895 0.097 Uiso 1 1 calc R . .
H39B H -0.5387 -0.3143 -0.8559 0.097 Uiso 1 1 calc R . .
H39C H -0.5321 -0.3492 -0.9345 0.097 Uiso 1 1 calc R . .
C38 C -0.4970(3) -0.3143(3) -0.6326(10) 0.057(3) Uani 1 1 d . . .
H38A H -0.4959 -0.3278 -0.5519 0.086 Uiso 1 1 calc R . .
H38B H -0.5136 -0.2994 -0.6197 0.086 Uiso 1 1 calc R . .
H38C H -0.4674 -0.2932 -0.6599 0.086 Uiso 1 1 calc R . .
C47 C -0.5248(2) -0.4528(3) -0.8547(7) 0.0210(17) Uani 1 1 d . . .
C45 C -0.5075(3) -0.4061(3) -1.0232(7) 0.032(2) Uani 1 1 d . . .
H45 H -0.4967 -0.3798 -1.0701 0.038 Uiso 1 1 calc R . .
C46 C -0.5237(3) -0.4454(3) -1.0717(7) 0.037(2) Uani 1 1 d . . .
H46 H -0.5274 -0.4527 -1.1604 0.045 Uiso 1 1 calc R . .
C3AA C -0.5547(3) -0.5213(3) -0.9864(7) 0.032(2) Uani 1 1 d . . .
H3AA H -0.5535 -0.5349 -0.9059 0.048 Uiso 1 1 calc R . .
H3AB H -0.5392 -0.5273 -1.0537 0.048 Uiso 1 1 calc R . .
H3AC H -0.5850 -0.5329 -1.0121 0.048 Uiso 1 1 calc R . .
C48 C -0.5114(2) -0.4330(2) -0.4792(7) 0.0199(17) Uani 1 1 d . . .
C92 C -0.7868(6) -0.4760(5) -0.226(2) 0.112(4) Uiso 0.50 1 d PG A 1
H92A H -0.8104 -0.5063 -0.2378 0.135 Uiso 0.50 1 calc PR A 1
H92B H -0.7771 -0.4719 -0.1356 0.135 Uiso 0.50 1 calc PR A 1
C90 C -0.7490(6) -0.4657(7) -0.317(2) 0.112(4) Uiso 0.50 1 d PG A 1
H90A H -0.7592 -0.4819 -0.3989 0.135 Uiso 0.50 1 calc PR A 1
H90B H -0.7277 -0.4722 -0.2767 0.135 Uiso 0.50 1 calc PR A 1
O7 O -0.8018(4) -0.4463(6) -0.2589(16) 0.112(4) Uiso 0.50 1 d PG A 1
C91 C -0.7296(5) -0.4166(6) -0.338(2) 0.112(4) Uiso 0.50 1 d PG A 1
H91A H -0.7104 -0.3997 -0.2659 0.135 Uiso 0.50 1 calc PR A 1
H91B H -0.7132 -0.4070 -0.4196 0.135 Uiso 0.50 1 calc PR A 1
C93 C -0.7706(6) -0.4128(5) -0.3422(18) 0.112(4) Uiso 0.50 1 d PG A 1
H93A H -0.7642 -0.3839 -0.3118 0.135 Uiso 0.50 1 calc PR A 1
H93B H -0.7819 -0.4170 -0.4311 0.135 Uiso 0.50 1 calc PR A 1
C92A C -0.7765(12) -0.473(2) -0.214(4) 0.343(16) Uiso 0.50 1 d PG B 2
H92C H -0.8029 -0.4761 -0.2556 0.411 Uiso 0.50 1 calc PR B 2
H92D H -0.7828 -0.4808 -0.1220 0.411 Uiso 0.50 1 calc PR B 2
C90A C -0.7626(19) -0.5029(10) -0.280(5) 0.343(16) Uiso 0.50 1 d PG B 2
H90C H -0.7695 -0.5062 -0.3724 0.411 Uiso 0.50 1 calc PR B 2
H90D H -0.7765 -0.5319 -0.2389 0.411 Uiso 0.50 1 calc PR B 2
O7A O -0.741(2) -0.4296(15) -0.228(4) 0.343(16) Uiso 0.50 1 d PG B 2
C91A C -0.7134(19) -0.478(2) -0.256(5) 0.343(16) Uiso 0.50 1 d PG B 2
H91C H -0.7060 -0.4834 -0.1692 0.411 Uiso 0.50 1 calc PR B 2
H91D H -0.6979 -0.4856 -0.3210 0.411 Uiso 0.50 1 calc PR B 2
C93A C -0.7029(13) -0.4308(15) -0.272(4) 0.343(16) Uiso 0.50 1 d PG B 2
H93C H -0.6773 -0.4112 -0.2193 0.411 Uiso 0.50 1 calc PR B 2
H93D H -0.6967 -0.4217 -0.3627 0.411 Uiso 0.50 1 calc PR B 2

loop_
_atom_site_aniso_label
_atom_site_aniso_U_11
_atom_site_aniso_U_22
_atom_site_aniso_U_33
_atom_site_aniso_U_23
_atom_site_aniso_U_13
_atom_site_aniso_U_12
Ru1 0.0161(4) 0.0157(3) 0.0149(3) 0.0003(3) 0.0014(3) 0.0064(3)
P2 0.0168(10) 0.0157(10) 0.0132(9) 0.0023(8) 0.0008(8) 0.0065(9)
P1 0.0161(11) 0.0191(11) 0.0164(10) -0.0012(8) 0.0018(8) 0.0072(9)
P3 0.0240(11) 0.0199(11) 0.0218(10) 0.0006(9) 0.0014(9) 0.0116(10)
O1 0.038(4) 0.046(4) 0.017(3) -0.004(3) 0.005(3) 0.008(3)
N1 0.030(4) 0.027(4) 0.017(3) 0.009(3) 0.000(3) 0.013(3)
N2 0.022(4) 0.021(4) 0.020(3) -0.003(3) -0.005(3) 0.009(3)
C19 0.023(4) 0.023(4) 0.022(4) 0.010(3) 0.003(3) 0.013(4)
C20 0.027(5) 0.039(5) 0.017(4) -0.002(4) 0.000(3) 0.016(4)
C35 0.028(5) 0.030(5) 0.041(5) -0.008(4) 0.002(4) 0.014(4)
C21 0.024(5) 0.044(6) 0.032(5) 0.015(4) 0.001(4) 0.017(4)
C22 0.013(4) 0.041(6) 0.035(5) 0.009(4) 0.001(4) 0.002(4)
C23 0.024(5) 0.033(5) 0.021(4) -0.004(4) -0.006(4) 0.007(4)
C24 0.031(5) 0.028(5) 0.020(4) 0.007(4) 0.004(4) 0.015(4)
C31 0.014(4) 0.023(4) 0.021(4) 0.000(3) 0.001(3) 0.009(3)
C36 0.020(4) 0.018(4) 0.023(4) 0.002(3) 0.003(3) 0.013(3)
C34 0.024(5) 0.050(6) 0.027(4) -0.019(4) -0.002(4) 0.019(4)
C33 0.017(4) 0.026(5) 0.026(4) -0.001(4) 0.000(3) 0.010(4)
C32 0.033(5) 0.010(4) 0.026(4) -0.003(3) -0.002(3) 0.006(4)
C25 0.019(4) 0.014(4) 0.019(4) 0.002(3) 0.002(3) 0.006(3)
C26 0.034(5) 0.025(5) 0.019(4) 0.004(3) -0.003(4) 0.009(4)
C27 0.031(5) 0.041(5) 0.029(4) 0.027(4) 0.008(4) 0.008(4)
C28 0.048(6) 0.042(6) 0.028(5) 0.013(4) -0.003(4) 0.020(5)
C29 0.039(5) 0.043(6) 0.025(4) 0.008(4) -0.005(4) 0.023(5)
C30 0.031(5) 0.038(5) 0.025(4) 0.008(4) -0.001(4) 0.020(4)
C7 0.010(4) 0.021(4) 0.028(4) 0.003(3) 0.003(3) 0.002(3)
C8 0.025(5) 0.031(5) 0.034(5) 0.000(4) 0.005(4) 0.018(4)
C9 0.035(5) 0.039(6) 0.049(5) 0.006(4) 0.019(4) 0.025(5)
C10 0.035(6) 0.055(7) 0.063(6) 0.012(5) 0.000(5) 0.037(5)
C11 0.046(6) 0.065(7) 0.027(5) -0.004(5) -0.007(4) 0.032(6)
C12 0.023(5) 0.051(6) 0.034(5) 0.003(4) 0.001(4) 0.023(5)
C13 0.026(4) 0.011(4) 0.012(3) 0.003(3) -0.003(3) 0.005(3)
C14 0.019(4) 0.028(5) 0.023(4) 0.000(3) 0.001(3) 0.001(4)
C15 0.023(4) 0.031(5) 0.023(4) 0.002(4) -0.005(3) 0.005(4)
C16 0.057(6) 0.019(4) 0.024(4) -0.003(3) 0.001(4) 0.016(5)
C17 0.039(6) 0.026(5) 0.034(5) 0.002(4) 0.008(4) 0.016(4)
C18 0.026(4) 0.019(4) 0.024(4) -0.003(3) 0.001(3) 0.008(4)
C1 0.022(4) 0.030(5) 0.016(4) -0.001(3) 0.006(3) 0.011(4)
C6 0.024(4) 0.029(5) 0.021(4) -0.001(4) 0.006(3) 0.008(4)
C5 0.045(6) 0.046(6) 0.030(5) -0.022(4) -0.003(4) 0.020(5)
C4 0.036(6) 0.065(7) 0.016(4) 0.000(4) 0.003(4) 0.012(5)
C3 0.032(5) 0.035(5) 0.019(4) 0.008(4) 0.005(4) 0.007(4)
C2 0.015(4) 0.020(4) 0.025(4) -0.004(3) 0.004(3) -0.001(4)
C41 0.020(4) 0.017(4) 0.027(4) -0.005(3) 0.002(3) 0.003(4)
C44 0.028(5) 0.029(5) 0.026(4) 0.004(3) 0.015(3) 0.014(4)
C43 0.032(5) 0.026(5) 0.030(4) -0.001(4) -0.002(4) 0.009(4)
C42 0.033(5) 0.016(4) 0.027(4) 0.008(3) 0.009(4) 0.009(4)
C37 0.037(5) 0.028(5) 0.054(6) 0.004(4) 0.009(5) 0.017(4)
C40 0.042(6) 0.034(6) 0.102(8) 0.018(5) 0.027(6) 0.027(5)
C39 0.050(7) 0.065(7) 0.088(8) 0.024(6) -0.003(6) 0.037(6)
C38 0.056(7) 0.029(6) 0.087(7) -0.017(5) 0.011(6) 0.022(5)
C47 0.016(4) 0.031(5) 0.016(4) -0.002(4) 0.000(3) 0.012(4)
C45 0.038(5) 0.029(5) 0.015(4) 0.004(4) -0.006(4) 0.007(4)
C46 0.038(5) 0.048(6) 0.015(4) 0.015(4) 0.001(4) 0.013(5)
C3AA 0.036(5) 0.046(6) 0.019(4) 0.000(4) 0.002(4) 0.024(5)
C48 0.010(4) 0.021(4) 0.023(4) 0.005(4) 0.003(3) 0.004(3)

loop_
_atom_type_symbol
_atom_type_description
_atom_type_scat_dispersion_real
_atom_type_scat_dispersion_imag
_atom_type_scat_source
C C 0.0033 0.0016 'International Tables Vol C Tables 4.2.6.8 and 6.1.1.4'
H H 0.0000 0.0000 'International Tables Vol C Tables 4.2.6.8 and 6.1.1.4'
N N 0.0061 0.0033 'International Tables Vol C Tables 4.2.6.8 and 6.1.1.4'
O O 0.0106 0.0060 'International Tables Vol C Tables 4.2.6.8 and 6.1.1.4'
P P 0.1023 0.0942 'International Tables Vol C Tables 4.2.6.8 and 6.1.1.4'
Ru Ru -1.2594 0.8363 'International Tables Vol C Tables 4.2.6.8 and 6.1.1.4'

loop_
_geom_angle_atom_site_label_1
_geom_angle_atom_site_label_2
_geom_angle_atom_site_label_3
_geom_angle
C48 Ru1 C47 161.9(3)
C48 Ru1 P1 94.0(2)
C47 Ru1 P1 92.7(2)
C48 Ru1 P2 90.7(2)
C47 Ru1 P2 101.3(2)
P1 Ru1 P2 116.22(7)
C48 Ru1 P3 96.7(2)
C47 Ru1 P3 65.6(2)
P1 Ru1 P3 122.24(7)
P2 Ru1 P3 120.18(7)
C31 P2 C19 99.6(3)
C31 P2 C25 99.5(3)
C19 P2 C25 97.0(3)
C31 P2 Ru1 117.8(2)
C19 P2 Ru1 120.8(2)
C25 P2 Ru1 117.8(2)
C13 P1 C7 96.2(3)
C13 P1 C1 99.7(3)
C7 P1 C1 100.7(3)
C13 P1 Ru1 120.1(3)
C7 P1 Ru1 120.5(2)
C1 P1 Ru1 115.6(2)
N1 P3 C37 104.1(4)
N1 P3 C41 102.8(3)
C37 P3 C41 108.0(4)
N1 P3 Ru1 85.7(2)
C37 P3 Ru1 123.6(3)
C41 P3 Ru1 123.9(3)
C47 N1 C45 111.2(6)
C47 N1 P3 103.1(5)
C45 N1 P3 144.4(6)
C47 N2 C46 109.3(6)
C47 N2 C3AA 127.8(6)
C46 N2 C3AA 122.8(6)
C20 C19 C24 116.9(7)
C20 C19 P2 124.8(6)
C24 C19 P2 118.3(6)
C19 C20 C21 120.9(8)
C19 C20 H20 119.5
C21 C20 H20 119.5
C36 C35 C34 120.1(8)
C36 C35 H35 119.9
C34 C35 H35 119.9
C22 C21 C20 121.4(8)
C22 C21 H21 119.3
C20 C21 H21 119.3
C23 C22 C21 117.3(8)
C23 C22 H22 121.3
C21 C22 H22 121.3
C24 C23 C22 121.4(8)
C24 C23 H23 119.3
C22 C23 H23 119.3
C23 C24 C19 122.0(8)
C23 C24 H24 119.0
C19 C24 H24 119.0
C36 C31 C32 117.7(6)
C36 C31 P2 124.0(5)
C32 C31 P2 118.2(5)
C35 C36 C31 121.3(7)
C35 C36 H36 119.3
C31 C36 H36 119.3
C33 C34 C35 119.9(7)
C33 C34 H34 120.0
C35 C34 H34 120.0
C34 C33 C32 120.4(7)
C34 C33 H33 119.8
C32 C33 H33 119.8
C33 C32 C31 120.5(7)
C33 C32 H32 119.7
C31 C32 H32 119.7
C30 C25 C26 118.3(7)
C30 C25 P2 122.6(6)
C26 C25 P2 119.0(5)
C27 C26 C25 121.4(8)
C27 C26 H26 119.3
C25 C26 H26 119.3
C28 C27 C26 119.5(8)
C28 C27 H27 120.2
C26 C27 H27 120.2
C27 C28 C29 120.6(8)
C27 C28 H28 119.7
C29 C28 H28 119.7
C28 C29 C30 119.7(8)
C28 C29 H29 120.2
C30 C29 H29 120.2
C25 C30 C29 120.3(8)
C25 C30 H30 119.8
C29 C30 H30 119.8
C8 C7 C12 117.9(7)
C8 C7 P1 126.1(6)
C12 C7 P1 115.8(6)
C7 C8 C9 122.7(8)
C7 C8 H8 118.6
C9 C8 H8 118.6
C10 C9 C8 119.4(8)
C10 C9 H9 120.3
C8 C9 H9 120.3
C9 C10 C11 119.7(8)
C9 C10 H10 120.1
C11 C10 H10 120.1
C10 C11 C12 121.1(8)
C10 C11 H11 119.4
C12 C11 H11 119.4
C11 C12 C7 119.1(8)
C11 C12 H12 120.5
C7 C12 H12 120.5
C18 C13 C14 117.9(7)
C18 C13 P1 119.2(6)
C14 C13 P1 122.9(6)
C15 C14 C13 119.9(8)
C15 C14 H14 120.1
C13 C14 H14 120.1
C14 C15 C16 121.2(7)
C14 C15 H15 119.4
C16 C15 H15 119.4
C17 C16 C15 118.6(7)
C17 C16 H16 120.7
C15 C16 H16 120.7
C16 C17 C18 120.7(8)
C16 C17 H17 119.6
C18 C17 H17 119.6
C17 C18 C13 121.7(7)
C17 C18 H18 119.1
C13 C18 H18 119.1
C6 C1 C2 118.3(6)
C6 C1 P1 119.4(6)
C2 C1 P1 122.2(6)
C1 C6 C5 120.6(8)
C1 C6 H6 119.7
C5 C6 H6 119.7
C6 C5 C4 120.6(8)
C6 C5 H5 119.7
C4 C5 H5 119.7
C3 C4 C5 118.1(7)
C3 C4 H4 120.9
C5 C4 H4 120.9
C2 C3 C4 121.0(8)
C2 C3 H3 119.5
C4 C3 H3 119.5
C3 C2 C1 121.2(7)
C3 C2 H2 119.4
C1 C2 H2 119.4
C43 C41 C42 110.3(6)
C43 C41 C44 108.5(6)
C42 C41 C44 107.5(6)
C43 C41 P3 107.8(5)
C42 C41 P3 116.5(5)
C44 C41 P3 105.9(5)
C41 C44 H44A 109.5
C41 C44 H44B 109.5
H44A C44 H44B 109.5
C41 C44 H44C 109.5
H44A C44 H44C 109.5
H44B C44 H44C 109.5
C41 C43 H43A 109.5
C41 C43 H43B 109.5
H43A C43 H43B 109.5
C41 C43 H43C 109.5
H43A C43 H43C 109.5
H43B C43 H43C 109.5
C41 C42 H42A 109.5
C41 C42 H42B 109.5
H42A C42 H42B 109.5
C41 C42 H42C 109.5
H42A C42 H42C 109.5
H42B C42 H42C 109.5
C38 C37 C40 108.8(7)
C38 C37 C39 109.3(8)
C40 C37 C39 107.2(8)
C38 C37 P3 109.2(6)
C40 C37 P3 106.7(6)
C39 C37 P3 115.4(6)
C37 C40 H40A 109.5
C37 C40 H40B 109.5
H40A C40 H40B 109.5
C37 C40 H40C 109.5
H40A C40 H40C 109.5
H40B C40 H40C 109.5
C37 C39 H39A 109.5
C37 C39 H39B 109.5
H39A C39 H39B 109.5
C37 C39 H39C 109.5
H39A C39 H39C 109.5
H39B C39 H39C 109.5
C37 C38 H38A 109.5
C37 C38 H38B 109.5
H38A C38 H38B 109.5
C37 C38 H38C 109.5
H38A C38 H38C 109.5
H38B C38 H38C 109.5
N2 C47 N1 104.5(6)
N2 C47 Ru1 150.0(6)
N1 C47 Ru1 105.3(5)
C46 C45 N1 106.9(7)
C46 C45 H45 126.6
N1 C45 H45 126.6
C45 C46 N2 108.0(7)
C45 C46 H46 126.0
N2 C46 H46 126.0
N2 C3AA H3AA 109.5
N2 C3AA H3AB 109.5
H3AA C3AA H3AB 109.5
N2 C3AA H3AC 109.5
H3AA C3AA H3AC 109.5
H3AB C3AA H3AC 109.5
O1 C48 Ru1 178.3(8)
O7 C92 C90 106.4
O7 C92 H92A 110.5
C90 C92 H92A 110.5
O7 C92 H92B 110.5
C90 C92 H92B 110.5
H92A C92 H92B 108.6
C92 C90 C91 101.5
C92 C90 H90A 111.5
C91 C90 H90A 111.5
C92 C90 H90B 111.5
C91 C90 H90B 111.5
H90A C90 H90B 109.3
C92 O7 C93 109.5
C93 C91 C90 101.5
C93 C91 H91A 111.5
C90 C91 H91A 111.5
C93 C91 H91B 111.5
C90 C91 H91B 111.5
H91A C91 H91B 109.3
O7 C93 C91 106.4
O7 C93 H93A 110.4
C91 C93 H93A 110.4
O7 C93 H93B 110.4
C91 C93 H93B 110.4
H93A C93 H93B 108.6
O7A C92A C90A 106.4
O7A C92A H92C 110.5
C90A C92A H92C 110.5
O7A C92A H92D 110.5
C90A C92A H92D 110.5
H92C C92A H92D 108.6
C92A C90A C91A 101.5
C92A C90A H90C 111.5
C91A C90A H90C 111.5
C92A C90A H90D 111.5
C91A C90A H90D 111.5
H90C C90A H90D 109.3
C93A O7A C92A 109.5
C93A C91A C90A 101.5
C93A C91A H91C 111.5
C90A C91A H91C 111.5
C93A C91A H91D 111.5
C90A C91A H91D 111.5
H91C C91A H91D 109.3
O7A C93A C91A 106.4
O7A C93A H93C 110.4
C91A C93A H93C 110.4
O7A C93A H93D 110.4
C91A C93A H93D 110.4
H93C C93A H93D 108.6

loop_
_geom_bond_atom_site_label_1
_geom_bond_atom_site_label_2
_geom_bond_distance
Ru1 C48 1.860(8)
Ru1 C47 2.147(7)
Ru1 P1 2.308(2)
Ru1 P2 2.318(2)
Ru1 P3 2.369(2)
P2 C31 1.845(7)
P2 C19 1.862(8)
P2 C25 1.869(7)
P1 C13 1.860(7)
P1 C7 1.861(8)
P1 C1 1.877(7)
P3 N1 1.746(6)
P3 C37 1.880(9)
P3 C41 1.894(8)
O1 C48 1.163(8)
N1 C47 1.371(9)
N1 C45 1.392(8)
N2 C47 1.363(9)
N2 C46 1.421(9)
N2 C3AA 1.444(10)
C19 C20 1.357(10)
C19 C24 1.393(10)
C20 C21 1.387(11)
C20 H20 0.9500
C35 C36 1.374(9)
C35 C34 1.375(11)
C35 H35 0.9500
C21 C22 1.382(11)
C21 H21 0.9500
C22 C23 1.359(11)
C22 H22 0.9500
C23 C24 1.355(11)
C23 H23 0.9500
C24 H24 0.9500
C31 C36 1.387(9)
C31 C32 1.399(9)
C36 H36 0.9500
C34 C33 1.368(11)
C34 H34 0.9500
C33 C32 1.383(9)
C33 H33 0.9500
C32 H32 0.9500
C25 C30 1.364(10)
C25 C26 1.382(10)
C26 C27 1.378(10)
C26 H26 0.9500
C27 C28 1.358(11)
C27 H27 0.9500
C28 C29 1.361(11)
C28 H28 0.9500
C29 C30 1.404(10)
C29 H29 0.9500
C30 H30 0.9500
C7 C8 1.357(10)
C7 C12 1.412(10)
C8 C9 1.380(11)
C8 H8 0.9500
C9 C10 1.366(11)
C9 H9 0.9500
C10 C11 1.369(11)
C10 H10 0.9500
C11 C12 1.391(11)
C11 H11 0.9500
C12 H12 0.9500
C13 C18 1.388(10)
C13 C14 1.401(10)
C14 C15 1.386(10)
C14 H14 0.9500
C15 C16 1.401(11)
C15 H15 0.9500
C16 C17 1.362(11)
C16 H16 0.9500
C17 C18 1.384(10)
C17 H17 0.9500
C18 H18 0.9500
C1 C6 1.374(10)
C1 C2 1.395(10)
C6 C5 1.388(10)
C6 H6 0.9500
C5 C4 1.397(12)
C5 H5 0.9500
C4 C3 1.381(11)
C4 H4 0.9500
C3 C2 1.364(9)
C3 H3 0.9500
C2 H2 0.9500
C41 C43 1.503(10)
C41 C42 1.541(10)
C41 C44 1.551(10)
C44 H44A 0.9800
C44 H44B 0.9800
C44 H44C 0.9800
C43 H43A 0.9800
C43 H43B 0.9800
C43 H43C 0.9800
C42 H42A 0.9800
C42 H42B 0.9800
C42 H42C 0.9800
C37 C38 1.538(12)
C37 C40 1.545(12)
C37 C39 1.572(12)
C40 H40A 0.9800
C40 H40B 0.9800
C40 H40C 0.9800
C39 H39A 0.9800
C39 H39B 0.9800
C39 H39C 0.9800
C38 H38A 0.9800
C38 H38B 0.9800
C38 H38C 0.9800
C45 C46 1.319(11)
C45 H45 0.9500
C46 H46 0.9500
C3AA H3AA 0.9800
C3AA H3AB 0.9800
C3AA H3AC 0.9800
C92 O7 1.4432
C92 C90 1.5349
C92 H92A 0.9900
C92 H92B 0.9900
C90 C91 1.5388
C90 H90A 0.9900
C90 H90B 0.9900
O7 C93 1.4434
C91 C93 1.5348
C91 H91A 0.9900
C91 H91B 0.9900
C93 H93A 0.9900
C93 H93B 0.9900
C92A O7A 1.4433
C92A C90A 1.5349
C92A H92C 0.9900
C92A H92D 0.9900
C90A C91A 1.5388
C90A H90C 0.9900
C90A H90D 0.9900
O7A C93A 1.4432
C91A C93A 1.5350
C91A H91C 0.9900
C91A H91D 0.9900
C93A H93C 0.9900
C93A H93D 0.9900

loop_
_geom_torsion_atom_site_label_1
_geom_torsion_atom_site_label_2
_geom_torsion_atom_site_label_3
_geom_torsion_atom_site_label_4
_geom_torsion
C48 Ru1 P2 C31 170.9(3)
C47 Ru1 P2 C31 -22.7(3)
P1 Ru1 P2 C31 76.1(3)
P3 Ru1 P2 C31 -90.9(3)
C48 Ru1 P2 C19 -66.8(3)
C47 Ru1 P2 C19 99.5(3)
P1 Ru1 P2 C19 -161.7(3)
P3 Ru1 P2 C19 31.3(3)
C48 Ru1 P2 C25 51.6(3)
C47 Ru1 P2 C25 -142.0(3)
P1 Ru1 P2 C25 -43.2(3)
P3 Ru1 P2 C25 149.8(2)
C48 Ru1 P1 C13 -131.7(3)
C47 Ru1 P1 C13 65.1(3)
P2 Ru1 P1 C13 -39.0(3)
P3 Ru1 P1 C13 127.7(2)
C48 Ru1 P1 C7 109.1(4)
C47 Ru1 P1 C7 -54.0(4)
P2 Ru1 P1 C7 -158.1(3)
P3 Ru1 P1 C7 8.6(3)
C48 Ru1 P1 C1 -12.2(4)
C47 Ru1 P1 C1 -175.3(3)
P2 Ru1 P1 C1 80.6(3)
P3 Ru1 P1 C1 -112.7(3)
C48 Ru1 P3 N1 -173.3(3)
C47 Ru1 P3 N1 2.8(3)
P1 Ru1 P3 N1 -74.2(2)
P2 Ru1 P3 N1 92.0(2)
C48 Ru1 P3 C37 -69.3(4)
C47 Ru1 P3 C37 106.9(4)
P1 Ru1 P3 C37 29.8(4)
P2 Ru1 P3 C37 -164.0(3)
C48 Ru1 P3 C41 84.2(3)
C47 Ru1 P3 C41 -99.7(4)
P1 Ru1 P3 C41 -176.8(3)
P2 Ru1 P3 C41 -10.6(3)
C37 P3 N1 C47 -127.7(5)
C41 P3 N1 C47 119.7(5)
Ru1 P3 N1 C47 -4.1(4)
C37 P3 N1 C45 67.8(10)
C41 P3 N1 C45 -44.8(10)
Ru1 P3 N1 C45 -168.6(10)
C31 P2 C19 C20 -4.1(7)
C25 P2 C19 C20 96.9(7)
Ru1 P2 C19 C20 -134.7(6)
C31 P2 C19 C24 176.0(6)
C25 P2 C19 C24 -83.1(6)
Ru1 P2 C19 C24 45.3(6)
C24 C19 C20 C21 0.3(11)
P2 C19 C20 C21 -179.7(6)
C19 C20 C21 C22 -1.2(12)
C20 C21 C22 C23 0.3(12)
C21 C22 C23 C24 1.5(12)
C22 C23 C24 C19 -2.5(12)
C20 C19 C24 C23 1.5(11)
P2 C19 C24 C23 -178.5(6)
C19 P2 C31 C36 112.3(6)
C25 P2 C31 C36 13.4(7)
Ru1 P2 C31 C36 -115.1(6)
C19 P2 C31 C32 -71.8(6)
C25 P2 C31 C32 -170.7(6)
Ru1 P2 C31 C32 60.8(6)
C34 C35 C36 C31 -1.5(11)
C32 C31 C36 C35 1.2(11)
P2 C31 C36 C35 177.1(6)
C36 C35 C34 C33 0.7(12)
C35 C34 C33 C32 0.5(11)
C34 C33 C32 C31 -0.8(11)
C36 C31 C32 C33 0.0(11)
P2 C31 C32 C33 -176.2(6)
C31 P2 C25 C30 69.7(7)
C19 P2 C25 C30 -31.3(7)
Ru1 P2 C25 C30 -161.8(5)
C31 P2 C25 C26 -106.0(6)
C19 P2 C25 C26 153.0(6)
Ru1 P2 C25 C26 22.5(7)
C30 C25 C26 C27 -3.4(11)
P2 C25 C26 C27 172.5(6)
C25 C26 C27 C28 -0.7(12)
C26 C27 C28 C29 3.4(13)
C27 C28 C29 C30 -1.9(13)
C26 C25 C30 C29 4.8(11)
P2 C25 C30 C29 -171.0(6)
C28 C29 C30 C25 -2.3(12)
C13 P1 C7 C8 121.0(7)
C1 P1 C7 C8 19.8(8)
Ru1 P1 C7 C8 -108.5(7)
C13 P1 C7 C12 -64.3(6)
C1 P1 C7 C12 -165.4(6)
Ru1 P1 C7 C12 66.2(6)
C12 C7 C8 C9 -0.4(12)
P1 C7 C8 C9 174.3(6)
C7 C8 C9 C10 0.1(13)
C8 C9 C10 C11 0.3(14)
C9 C10 C11 C12 -0.5(15)
C10 C11 C12 C7 0.2(14)
C8 C7 C12 C11 0.2(12)
P1 C7 C12 C11 -175.0(7)
C7 P1 C13 C18 149.0(6)
C1 P1 C13 C18 -109.0(6)
Ru1 P1 C13 C18 18.3(6)
C7 P1 C13 C14 -33.2(6)
C1 P1 C13 C14 68.7(6)
Ru1 P1 C13 C14 -164.0(5)
C18 C13 C14 C15 -1.9(10)
P1 C13 C14 C15 -179.6(5)
C13 C14 C15 C16 0.1(11)
C14 C15 C16 C17 1.2(11)
C15 C16 C17 C18 -0.7(11)
C16 C17 C18 C13 -1.1(12)
C14 C13 C18 C17 2.4(10)
P1 C13 C18 C17 -179.8(5)
C13 P1 C1 C6 -171.6(6)
C7 P1 C1 C6 -73.3(7)
Ru1 P1 C1 C6 58.2(7)
C13 P1 C1 C2 10.8(7)
C7 P1 C1 C2 109.1(7)
Ru1 P1 C1 C2 -119.4(6)
C2 C1 C6 C5 -1.9(12)
P1 C1 C6 C5 -179.6(6)
C1 C6 C5 C4 0.4(13)
C6 C5 C4 C3 1.6(13)
C5 C4 C3 C2 -2.1(13)
C4 C3 C2 C1 0.6(12)
C6 C1 C2 C3 1.4(12)
P1 C1 C2 C3 179.1(6)
N1 P3 C41 C43 -165.3(5)
C37 P3 C41 C43 85.1(6)
Ru1 P3 C41 C43 -71.8(6)
N1 P3 C41 C42 70.2(6)
C37 P3 C41 C42 -39.4(6)
Ru1 P3 C41 C42 163.6(4)
N1 P3 C41 C44 -49.3(5)
C37 P3 C41 C44 -158.9(5)
Ru1 P3 C41 C44 44.2(6)
N1 P3 C37 C38 -165.0(6)
C41 P3 C37 C38 -56.3(7)
Ru1 P3 C37 C38 100.7(6)
N1 P3 C37 C40 77.6(7)
C41 P3 C37 C40 -173.7(6)
Ru1 P3 C37 C40 -16.7(8)
N1 P3 C37 C39 -41.4(7)
C41 P3 C37 C39 67.3(7)
Ru1 P3 C37 C39 -135.7(6)
C46 N2 C47 N1 1.7(8)
C3AA N2 C47 N1 -175.5(7)
C46 N2 C47 Ru1 -174.6(9)
C3AA N2 C47 Ru1 8.2(15)
C45 N1 C47 N2 -3.0(8)
P3 N1 C47 N2 -173.4(5)
C45 N1 C47 Ru1 175.1(5)
P3 N1 C47 Ru1 4.7(5)
C48 Ru1 C47 N2 -174.9(9)
P1 Ru1 C47 N2 -63.0(11)
P2 Ru1 C47 N2 54.4(11)
P3 Ru1 C47 N2 172.6(12)
C48 Ru1 C47 N1 8.8(12)
P1 Ru1 C47 N1 120.7(5)
P2 Ru1 C47 N1 -121.9(5)
P3 Ru1 C47 N1 -3.7(4)
C47 N1 C45 C46 3.3(9)
P3 N1 C45 C46 167.0(8)
N1 C45 C46 N2 -2.1(9)
C47 N2 C46 C45 0.2(9)
C3AA N2 C46 C45 177.6(7)
C47 Ru1 C48 O1 -40(26)
P1 Ru1 C48 O1 -152(26)
P2 Ru1 C48 O1 92(26)
P3 Ru1 C48 O1 -29(26)
O7 C92 C90 C91 31.5
C90 C92 O7 C93 -12.4
C92 C90 C91 C93 -37.4
C92 O7 C93 C91 -12.3
C90 C91 C93 O7 31.5
O7A C92A C90A C91A 31.5
C90A C92A O7A C93A -12.4
C92A C90A C91A C93A -37.4
C92A O7A C93A C91A -12.3
C90A C91A C93A O7A 31.5

loop_
_platon_squeeze_void_nr
_platon_squeeze_void_average_x
_platon_squeeze_void_average_y
_platon_squeeze_void_average_z
_platon_squeeze_void_volume
_platon_squeeze_void_count_electrons
_platon_squeeze_void_content
1 0.000 0.000 0.059 282 74 ' '
2 0.000 0.458 0.775 13 1 ' '
3 0.125 0.333 0.108 14 1 ' '
4 0.208 0.875 0.108 14 1 ' '
5 0.333 0.667 1.083 285 75 ' '
6 0.333 0.125 0.441 14 1 ' '
7 0.458 1.000 0.775 13 1 ' '
8 0.542 0.542 0.775 13 1 ' '
9 0.667 0.333 0.750 284 75 ' '
10 0.667 0.791 0.108 14 1 ' '
11 0.791 0.666 0.441 14 1 ' '
12 0.875 0.209 0.441 14 1 ' '
